data_1545702
loop_
_publ_author_name
'Nguyen, Andy Ich'
'Wang, Jianing'
'Levine, Daniel S.'
'Ziegler, Micah S.'
'Tilley, T. Don'

_publ_section_title
;
 Synthetic Control and Empirical Prediction of Redox Potentials for Co4O4
 Cubanes over a 1.4 V Range: Implications for Catalyst Design and
 Evaluation of High-Valent Intermediates in Water Oxidation
;
_journal_name_full 'Chem. Sci.'
_journal_paper_doi 10.1039/C7SC00627F
_journal_year 2017
_chemical_formula_moiety 'C46 H40 Co4 N12 O8, 2(C2 H3 N)'
_chemical_formula_sum 'C50 H46 Co4 N14 O8'
_chemical_formula_weight 1206.73
_chemical_name_common ain832
_space_group_crystal_system monoclinic
_space_group_IT_number 14
_space_group_name_Hall '-P 2ybc'
_space_group_name_H-M_alt 'P 1 21/c 1'
_symmetry_space_group_name_Hall '-P 2ybc'
_symmetry_space_group_name_H-M 'P 1 21/c 1'
_atom_sites_solution_hydrogens mixed
_atom_sites_solution_primary iterative
_atom_sites_solution_secondary difmap
_audit_creation_method SHELXL-2014/7
_audit_update_record
;
2017-02-10 deposited with the CCDC.
2017-04-04 downloaded from the CCDC.
;
_cell_angle_alpha 90
_cell_angle_beta 96.3070(10)
_cell_angle_gamma 90
_cell_formula_units_Z 4
_cell_length_a 12.5503(8)
_cell_length_b 16.0178(11)
_cell_length_c 24.6472(19)
_cell_measurement_temperature 100(2)
_cell_volume 4924.8(6)
_computing_cell_refinement 'Bruker SAINT'
_computing_data_collection 'Bruker APEX2'
_computing_data_reduction 'Bruker SAINT'
_computing_molecular_graphics ORTEP-32
_computing_publication_material WinGX
_computing_structure_refinement 'SHELXL-2014/7 (Sheldrick 2014)'
_computing_structure_solution 'SHELXT-2014/4 (Sheldrick 2014)'
_diffrn_ambient_temperature 100(2)
_diffrn_detector_area_resol_mean 8.366
_diffrn_measured_fraction_theta_full 1.000
_diffrn_measured_fraction_theta_max 0.997
_diffrn_measurement_device_type 'Bruker APEX-II CCD'
_diffrn_measurement_method 'phi and omega scans'
_diffrn_radiation_type MoK\a
_diffrn_radiation_wavelength 0.71073
_diffrn_reflns_av_R_equivalents 0.0535
_diffrn_reflns_av_unetI/netI 0.0183
_diffrn_reflns_Laue_measured_fraction_full 1.000
_diffrn_reflns_Laue_measured_fraction_max 0.997
_diffrn_reflns_limit_h_max 15
_diffrn_reflns_limit_h_min -15
_diffrn_reflns_limit_k_max 19
_diffrn_reflns_limit_k_min -19
_diffrn_reflns_limit_l_max 30
_diffrn_reflns_limit_l_min -30
_diffrn_reflns_number 189762
_diffrn_reflns_point_group_measured_fraction_full 1.000
_diffrn_reflns_point_group_measured_fraction_max 0.997
_diffrn_reflns_theta_full 25.000
_diffrn_reflns_theta_max 25.732
_diffrn_reflns_theta_min 1.519
_diffrn_source 'microfocus sealed tube'
_exptl_absorpt_coefficient_mu 1.395
_exptl_absorpt_correction_type multi-scan
_exptl_absorpt_process_details SADABS
_exptl_crystal_colour black
_exptl_crystal_density_diffrn 1.628
_exptl_crystal_description block
_exptl_crystal_F_000 2464
_exptl_crystal_size_max 0.100
_exptl_crystal_size_mid 0.100
_exptl_crystal_size_min 0.100
_refine_diff_density_max 1.829
_refine_diff_density_min -0.706
_refine_diff_density_rms 0.128
_refine_ls_extinction_method none
_refine_ls_goodness_of_fit_ref 1.096
_refine_ls_hydrogen_treatment mixed
_refine_ls_matrix_type full
_refine_ls_number_parameters 761
_refine_ls_number_reflns 9376
_refine_ls_number_restraints 12
_refine_ls_restrained_S_all 1.095
_refine_ls_R_factor_all 0.0787
_refine_ls_R_factor_gt 0.0666
_refine_ls_shift/su_max 0.001
_refine_ls_shift/su_mean 0.000
_refine_ls_structure_factor_coef Fsqd
_refine_ls_weighting_details 'w=1/[\s^2^(Fo^2^)+(0.0620P)^2^+31.3743P] where P=(Fo^2^+2Fc^2^)/3'
_refine_ls_weighting_scheme calc
_refine_ls_wR_factor_gt 0.1630
_refine_ls_wR_factor_ref 0.1750
_reflns_Friedel_coverage 0.000
_reflns_number_gt 8051
_reflns_number_total 9376
_reflns_threshold_expression 'I > 2\s(I)'
_cod_data_source_file c7sc00627f2.cif
_cod_data_source_block shelx
_cod_database_code 1545702
_shelx_shelxl_version_number 2014/7
_shelx_space_group_comment
;
The symmetry employed for this shelxl refinement is uniquely defined
by the following loop, which should always be used as a source of
symmetry information in preference to the above space-group names.
They are only intended as comments.
;
_shelx_estimated_absorpt_t_min 0.873
_shelx_estimated_absorpt_t_max 0.873

loop_
_space_group_symop_operation_xyz
'x, y, z'
'-x, y+1/2, -z+1/2'
'-x, -y, -z'
'x, -y-1/2, z-1/2'

loop_
_atom_site_label
_atom_site_type_symbol
_atom_site_fract_x
_atom_site_fract_y
_atom_site_fract_z
_atom_site_U_iso_or_equiv
_atom_site_adp_type
_atom_site_occupancy
_atom_site_site_symmetry_order
_atom_site_calc_flag
_atom_site_refinement_flags_posn
_atom_site_refinement_flags_adp
_atom_site_refinement_flags_occupancy
_atom_site_disorder_assembly
_atom_site_disorder_group
C1 C 0.5777(5) 0.3478(3) 0.3046(2) 0.0354(12) Uani 1 1 d . . . . .
H1 H 0.5069 0.3646 0.3097 0.042 Uiso 1 1 calc R U . . .
C2 C 0.6142(6) 0.2655(4) 0.3127(3) 0.0561(18) Uani 1 1 d . . . . .
H2 H 0.5765 0.2177 0.3231 0.067 Uiso 1 1 calc R U . . .
C3 C 0.7351(7) 0.2732(4) 0.2999(3) 0.0593(19) Uani 1 1 d . . . . .
C4 C 0.8169(8) 0.2230(6) 0.3005(4) 0.087(3) Uani 1 1 d . . . . .
H4 H 0.8132 0.1660 0.3106 0.105 Uiso 1 1 calc R U . . .
C5 C 0.9035(7) 0.2564(4) 0.2864(3) 0.0587(18) Uani 1 1 d . . . . .
H5 H 0.9633 0.2202 0.2858 0.070 Uiso 1 1 calc R U . . .
C6 C 0.9190(4) 0.3366(4) 0.2725(2) 0.0362(12) Uani 1 1 d . . . . .
H6 H 0.9874 0.3541 0.2637 0.043 Uiso 1 1 calc R U . . .
C7 C 0.7462(4) 0.3596(3) 0.2853(2) 0.0304(11) Uani 1 1 d . . . . .
C15 C 0.7503(9) 0.5006(5) 0.4529(3) 0.076(3) Uani 1 1 d . . . . .
H15 H 0.8179 0.4842 0.4708 0.092 Uiso 1 1 calc R U . . .
C16 C 0.6617(10) 0.5273(6) 0.4776(4) 0.088(3) Uani 1 1 d . . . . .
H16 H 0.6570 0.5297 0.5157 0.105 Uiso 1 1 calc R U . . .
C17 C 0.5780(7) 0.5509(4) 0.4351(3) 0.059(2) Uani 1 1 d . . . . .
C18 C 0.4797(7) 0.5871(5) 0.4321(4) 0.070(2) Uani 1 1 d . . . . .
H18 H 0.4490 0.6014 0.4644 0.084 Uiso 1 1 calc R U . . .
C19 C 0.4259(6) 0.6026(4) 0.3825(4) 0.064(2) Uani 1 1 d . . . . .
H19 H 0.3570 0.6278 0.3802 0.077 Uiso 1 1 calc R U . . .
C20 C 0.4710(5) 0.5816(4) 0.3337(3) 0.0503(17) Uani 1 1 d . . . . .
H20 H 0.4312 0.5925 0.2994 0.060 Uiso 1 1 calc R U . . .
C21 C 0.6185(5) 0.5321(4) 0.3850(2) 0.0434(14) Uani 1 1 d . . . . .
C22 C 0.7632(6) 0.3068(4) 0.1058(2) 0.0475(15) Uani 1 1 d . . . . .
H22 H 0.7007 0.2741 0.0968 0.057 Uiso 1 1 calc R U . . .
C23 C 0.8563(6) 0.3003(4) 0.0819(3) 0.0515(16) Uani 1 1 d . . . . .
H23 H 0.8700 0.2618 0.0542 0.062 Uiso 1 1 calc R U . . .
C24 C 0.9287(5) 0.3615(4) 0.1059(2) 0.0433(14) Uani 1 1 d . . . . .
C25 C 1.0304(5) 0.3907(5) 0.0998(3) 0.0510(16) Uani 1 1 d . . . . .
H25 H 1.0726 0.3645 0.0750 0.061 Uiso 1 1 calc R U . . .
C26 C 1.0691(5) 0.4571(5) 0.1300(2) 0.0491(16) Uani 1 1 d . . . . .
H26 H 1.1372 0.4797 0.1247 0.059 Uiso 1 1 calc R U . . .
C27 C 1.0102(5) 0.4923(4) 0.1684(2) 0.0409(13) Uani 1 1 d . . . . .
H27 H 1.0400 0.5384 0.1891 0.049 Uiso 1 1 calc R U . . .
C28 C 0.8725(5) 0.4037(4) 0.1455(2) 0.0362(12) Uani 1 1 d . . . . .
C29 C 0.4889(5) 0.8071(4) 0.3266(3) 0.0487(15) Uani 1 1 d . . . . .
H29 H 0.4255 0.8252 0.3052 0.058 Uiso 1 1 calc R U . . .
C30 C 0.5144(5) 0.8230(4) 0.3810(3) 0.0479(15) Uani 1 1 d . . . . .
H30 H 0.4731 0.8544 0.4038 0.058 Uiso 1 1 calc R U . . .
C31 C 0.6133(5) 0.7840(4) 0.3968(3) 0.0408(13) Uani 1 1 d . . . . .
C32 C 0.6818(6) 0.7747(4) 0.4441(3) 0.0482(15) Uani 1 1 d . . . . .
H32 H 0.6655 0.7995 0.4772 0.058 Uiso 1 1 calc R U . . .
C33 C 0.7735(6) 0.7292(4) 0.4425(3) 0.0503(15) Uani 1 1 d . . . . .
H33 H 0.8212 0.7217 0.4748 0.060 Uiso 1 1 calc R U . . .
C34 C 0.7971(5) 0.6939(4) 0.3936(2) 0.0431(14) Uani 1 1 d . . . . .
H34 H 0.8617 0.6630 0.3938 0.052 Uiso 1 1 calc R U . . .
C35 C 0.6444(4) 0.7445(3) 0.3488(2) 0.0344(12) Uani 1 1 d . . . . .
C36 C 0.9750(6) 0.6676(5) 0.0885(3) 0.064(2) Uani 1 1 d . . . . .
H36 H 1.0348 0.7021 0.0998 0.076 Uiso 1 1 calc R U . . .
C37 C 0.9626(6) 0.6240(6) 0.0419(3) 0.066(2) Uani 1 1 d . . . . .
H37 H 1.0108 0.6228 0.0148 0.079 Uiso 1 1 calc R U . . .
C38 C 0.8638(6) 0.5796(5) 0.0403(3) 0.0526(17) Uani 1 1 d . . . . .
C39 C 0.8051(7) 0.5239(5) 0.0066(3) 0.062(2) Uani 1 1 d . . . . .
H39 H 0.8304 0.5058 -0.0264 0.074 Uiso 1 1 calc R U . . .
C40 C 0.7095(7) 0.4950(5) 0.0213(3) 0.0588(19) Uani 1 1 d . . . . .
H40 H 0.6672 0.4583 -0.0025 0.071 Uiso 1 1 calc R U . . .
C41 C 0.6735(6) 0.5183(4) 0.0703(2) 0.0466(15) Uani 1 1 d . . . . .
H41 H 0.6070 0.4967 0.0792 0.056 Uiso 1 1 calc R U . . .
C42 C 0.8206(5) 0.6010(4) 0.0897(2) 0.0435(14) Uani 1 1 d . . . . .
C43 C 0.4727(4) 0.5311(3) 0.1802(3) 0.0384(13) Uani 1 1 d . . . . .
C44 C 0.3598(5) 0.5129(5) 0.1536(3) 0.0549(17) Uani 1 1 d . . . . .
H44A H 0.3632 0.4728 0.1238 0.082 Uiso 1 1 calc R U . . .
H44B H 0.3266 0.5648 0.1390 0.082 Uiso 1 1 calc R U . . .
H44C H 0.3168 0.4895 0.1808 0.082 Uiso 1 1 calc R U . . .
C45 C 0.9937(4) 0.6063(4) 0.3027(3) 0.0394(13) Uani 1 1 d . . . . .
C46 C 1.1057(6) 0.6224(5) 0.3300(4) 0.075(3) Uani 1 1 d . . . . .
H46A H 1.1569 0.5871 0.3133 0.112 Uiso 1 1 calc R U . . .
H46B H 1.1087 0.6092 0.3690 0.112 Uiso 1 1 calc R U . . .
H46C H 1.1242 0.6812 0.3256 0.112 Uiso 1 1 calc R U . . .
C90 C 1.0079(15) 0.3862(12) 0.4571(9) 0.163(6) Uiso 1 1 d . . . . .
C91 C 1.0495(13) 0.4105(10) 0.4078(7) 0.156(6) Uiso 1 1 d . . . . .
H91A H 0.9902 0.4265 0.3806 0.235 Uiso 1 1 calc R U . . .
H91B H 1.0887 0.3636 0.3939 0.235 Uiso 1 1 calc R U . . .
H91C H 1.0982 0.4580 0.4151 0.235 Uiso 1 1 calc R U . . .
N1 N 0.6518(4) 0.4012(3) 0.28883(17) 0.0303(9) Uani 1 1 d . . . . .
N2 N 0.8375(3) 0.3923(3) 0.27083(16) 0.0276(9) Uani 1 1 d . . . . .
N5 N 0.5684(4) 0.5467(3) 0.3351(2) 0.0351(11) Uani 1 1 d . . . . .
N6 N 0.7197(6) 0.5026(4) 0.3962(2) 0.0655(18) Uani 1 1 d . . . . .
H6A H 0.7609 0.4869 0.3713 0.079 Uiso 1 1 calc R U . . .
N7 N 0.9120(4) 0.4645(3) 0.17796(18) 0.0317(9) Uani 1 1 d . . . . .
N8 N 0.7747(4) 0.3688(3) 0.14550(19) 0.0396(11) Uani 1 1 d . . . . .
N9 N 0.7335(4) 0.7010(3) 0.3458(2) 0.0349(10) Uani 1 1 d . . . . .
N10 N 0.5699(4) 0.7607(3) 0.3077(2) 0.0401(11) Uani 1 1 d . . . . .
N11 N 0.7292(4) 0.5705(3) 0.10601(19) 0.0383(11) Uani 1 1 d . . . . .
N12 N 0.8881(4) 0.6552(4) 0.1181(2) 0.0493(13) Uani 1 1 d . . . . .
N90 N 0.9681(15) 0.3781(12) 0.5039(8) 0.215(7) Uiso 1 1 d . . . . .
O1 O 0.7742(3) 0.5436(2) 0.29961(13) 0.0242(7) Uani 1 1 d . . . . .
O2 O 0.6999(3) 0.4912(2) 0.20570(13) 0.0245(7) Uani 1 1 d . . . . .
O3 O 0.6373(3) 0.6301(2) 0.24476(13) 0.0249(7) Uani 1 1 d . . . . .
O4 O 0.8211(3) 0.6140(2) 0.21212(14) 0.0268(7) Uani 1 1 d . . . . .
O6 O 0.4954(3) 0.5023(2) 0.22743(16) 0.0342(8) Uani 1 1 d . . . . .
O7 O 0.5318(3) 0.5742(2) 0.15165(16) 0.0377(9) Uani 1 1 d . . . . .
O8 O 0.9777(3) 0.5360(2) 0.27933(15) 0.0348(8) Uani 1 1 d . . . . .
O9 O 0.9269(3) 0.6653(2) 0.30526(17) 0.0383(9) Uani 1 1 d . . . . .
Co1 Co 0.63426(5) 0.51772(4) 0.26807(3) 0.02663(17) Uani 1 1 d . . . . .
Co2 Co 0.83984(5) 0.50528(4) 0.24024(3) 0.02613(17) Uani 1 1 d . . . . .
Co3 Co 0.77690(5) 0.65605(4) 0.27624(3) 0.02845(18) Uani 1 1 d . . . . .
Co4 Co 0.68014(6) 0.60026(4) 0.17720(3) 0.03020(18) Uani 1 1 d . . . . .
N3 N 0.7704(17) 0.7644(8) 0.2472(6) 0.022(3) Uani 0.603(19) 1 d . . P A 1
N4 N 0.674(4) 0.720(3) 0.1615(12) 0.026(4) Uani 0.603(19) 1 d . . P A 1
C8 C 0.8029(19) 0.8398(13) 0.2647(6) 0.034(2) Uani 0.603(19) 1 d . . P A 1
H8 H 0.8393 0.8485 0.3001 0.041 Uiso 0.603(19) 1 calc R U P A 1
C9 C 0.7805(16) 0.9049(11) 0.2281(6) 0.035(4) Uani 0.603(19) 1 d . . P A 1
H9 H 0.7965 0.9625 0.2333 0.042 Uiso 0.603(19) 1 calc R U P A 1
C10 C 0.7272(10) 0.8645(9) 0.1802(5) 0.037(3) Uani 0.603(19) 1 d . . P A 1
C11 C 0.6767(9) 0.8870(9) 0.1300(6) 0.046(3) Uani 0.603(19) 1 d . . P A 1
H11 H 0.6762 0.9433 0.1179 0.056 Uiso 0.603(19) 1 calc R U P A 1
C12 C 0.6294(14) 0.8279(16) 0.0994(10) 0.050(8) Uani 0.603(19) 1 d . . P A 1
H12 H 0.5969 0.8457 0.0648 0.060 Uiso 0.603(19) 1 calc R U P A 1
C13 C 0.6196(17) 0.7447(15) 0.1098(9) 0.028(4) Uani 0.603(19) 1 d . U P A 1
H13 H 0.5807 0.7070 0.0853 0.034 Uiso 0.603(19) 1 calc R U P A 1
C14 C 0.7237(14) 0.7773(7) 0.1955(7) 0.024(4) Uani 0.603(19) 1 d . . P A 1
C14A C 0.708(2) 0.7762(9) 0.1810(10) 0.024(4) Uani 0.397(19) 1 d G . P A 2
C10A C 0.6955(14) 0.8550(11) 0.1575(7) 0.044(6) Uani 0.397(19) 1 d G . P A 2
C11A C 0.7417(12) 0.9241(9) 0.1849(8) 0.053(6) Uani 0.397(19) 1 d G . P A 2
H11A H 0.7333 0.9780 0.1689 0.063 Uiso 0.397(19) 1 calc R U P A 2
C12A C 0.800(2) 0.9144(14) 0.2357(9) 0.060(12) Uani 0.397(19) 1 d G . P A 2
H12A H 0.8320 0.9617 0.2544 0.072 Uiso 0.397(19) 1 calc R U P A 2
C13A C 0.813(3) 0.8356(17) 0.2591(8) 0.034(2) Uani 0.397(19) 1 d G . P A 2
H13A H 0.8528 0.8290 0.2939 0.041 Uiso 0.397(19) 1 calc R U P A 2
N3A N 0.766(3) 0.7665(12) 0.2318(9) 0.022(3) Uani 0.397(19) 1 d G . P A 2
N4A N 0.666(6) 0.711(4) 0.150(2) 0.026(4) Uani 0.397(19) 1 d . . P A 2
C8A C 0.637(3) 0.754(3) 0.108(2) 0.059(14) Uani 0.397(19) 1 d . U P A 2
H8A H 0.6111 0.7220 0.0775 0.070 Uiso 0.397(19) 1 calc R U P A 2
C9A C 0.635(3) 0.837(3) 0.0987(14) 0.071(16) Uani 0.397(19) 1 d . . P A 2
H9A H 0.6079 0.8713 0.0687 0.085 Uiso 0.397(19) 1 calc R U P A 2
N80 N 0.4252(13) 0.7088(13) 0.0099(5) 0.119(7) Uani 0.647(14) 1 d . . P B 3
C80 C 0.3596(13) 0.7418(12) 0.0301(5) 0.073(5) Uani 0.647(14) 1 d . . P B 3
C81 C 0.283(5) 0.796(3) 0.0503(14) 0.27(4) Uani 0.647(14) 1 d . . P B 3
H81A H 0.2414 0.8244 0.0196 0.398 Uiso 0.647(14) 1 calc R U P B 3
H81B H 0.3206 0.8384 0.0743 0.398 Uiso 0.647(14) 1 calc R U P B 3
H81C H 0.2349 0.7641 0.0709 0.398 Uiso 0.647(14) 1 calc R U P B 3
N80A N 0.222(3) 0.662(2) 0.0655(10) 0.131(14) Uani 0.353(14) 1 d . . P B 4
C80A C 0.266(2) 0.728(2) 0.0562(10) 0.068(8) Uani 0.353(14) 1 d . . P B 4
C81A C 0.296(5) 0.786(3) 0.050(2) 0.13(3) Uani 0.353(14) 1 d . . P B 4
H81D H 0.3054 0.8167 0.0840 0.192 Uiso 0.353(14) 1 calc R U P B 4
H81E H 0.2450 0.8159 0.0234 0.192 Uiso 0.353(14) 1 calc R U P B 4
H81F H 0.3646 0.7806 0.0347 0.192 Uiso 0.353(14) 1 calc R U P B 4
H8N H 0.718(5) 0.390(4) 0.167(3) 0.050(19) Uiso 1 1 d . . . . .
H10N H 0.574(6) 0.737(5) 0.274(3) 0.07(2) Uiso 1 1 d . . . . .
H12N H 0.887(7) 0.671(6) 0.159(4) 0.09(3) Uiso 1 1 d . . . . .

loop_
_atom_site_aniso_label
_atom_site_aniso_U_11
_atom_site_aniso_U_22
_atom_site_aniso_U_33
_atom_site_aniso_U_23
_atom_site_aniso_U_13
_atom_site_aniso_U_12
C1 0.036(3) 0.033(3) 0.038(3) 0.000(2) 0.012(2) -0.010(2)
C2 0.090(5) 0.034(3) 0.046(4) 0.006(3) 0.014(3) -0.025(3)
C3 0.093(6) 0.033(3) 0.049(4) 0.006(3) -0.004(4) 0.006(4)
C4 0.100(7) 0.060(5) 0.105(7) 0.018(5) 0.028(6) 0.021(5)
C5 0.081(5) 0.034(3) 0.064(4) 0.010(3) 0.021(4) 0.002(3)
C6 0.029(3) 0.039(3) 0.041(3) 0.004(2) 0.007(2) 0.007(2)
C7 0.033(3) 0.031(3) 0.027(2) -0.001(2) 0.002(2) 0.002(2)
C15 0.130(8) 0.060(5) 0.041(4) 0.000(3) 0.017(5) -0.003(5)
C16 0.150(10) 0.067(5) 0.053(5) -0.004(4) 0.042(6) -0.007(6)
C17 0.090(6) 0.037(3) 0.058(4) -0.011(3) 0.042(4) -0.013(4)
C18 0.087(6) 0.057(5) 0.074(5) -0.031(4) 0.053(5) -0.026(4)
C19 0.054(4) 0.042(4) 0.105(7) -0.035(4) 0.051(4) -0.015(3)
C20 0.038(3) 0.035(3) 0.082(5) -0.023(3) 0.030(3) -0.007(3)
C21 0.061(4) 0.032(3) 0.042(3) -0.003(2) 0.026(3) -0.003(3)
C22 0.066(4) 0.036(3) 0.041(3) -0.004(3) 0.006(3) 0.002(3)
C23 0.065(4) 0.049(4) 0.042(3) 0.001(3) 0.014(3) 0.015(3)
C24 0.062(4) 0.036(3) 0.033(3) 0.003(2) 0.010(3) 0.011(3)
C25 0.048(4) 0.067(4) 0.041(3) 0.009(3) 0.018(3) 0.018(3)
C26 0.039(3) 0.072(5) 0.038(3) 0.005(3) 0.013(3) 0.005(3)
C27 0.037(3) 0.048(3) 0.040(3) 0.002(3) 0.015(2) -0.002(3)
C28 0.041(3) 0.037(3) 0.033(3) 0.005(2) 0.011(2) 0.012(2)
C29 0.050(4) 0.049(4) 0.050(4) 0.002(3) 0.016(3) 0.017(3)
C30 0.053(4) 0.040(3) 0.053(4) -0.003(3) 0.019(3) 0.007(3)
C31 0.046(3) 0.030(3) 0.050(3) -0.004(2) 0.021(3) 0.000(2)
C32 0.060(4) 0.043(3) 0.045(3) -0.006(3) 0.020(3) -0.006(3)
C33 0.056(4) 0.052(4) 0.044(3) -0.002(3) 0.011(3) -0.004(3)
C34 0.050(4) 0.039(3) 0.041(3) 0.001(3) 0.011(3) -0.001(3)
C35 0.035(3) 0.022(2) 0.048(3) -0.001(2) 0.011(2) -0.003(2)
C36 0.059(4) 0.081(5) 0.056(4) 0.011(4) 0.026(3) -0.003(4)
C37 0.067(5) 0.089(6) 0.045(4) 0.014(4) 0.025(3) 0.010(4)
C38 0.065(4) 0.056(4) 0.039(3) 0.013(3) 0.017(3) 0.010(3)
C39 0.084(5) 0.065(5) 0.040(3) 0.008(3) 0.022(4) 0.012(4)
C40 0.087(5) 0.052(4) 0.039(3) 0.004(3) 0.012(3) -0.006(4)
C41 0.064(4) 0.040(3) 0.037(3) 0.007(3) 0.012(3) 0.001(3)
C42 0.052(4) 0.042(3) 0.040(3) 0.012(3) 0.017(3) 0.009(3)
C43 0.030(3) 0.031(3) 0.056(4) -0.009(3) 0.011(3) -0.001(2)
C44 0.040(3) 0.056(4) 0.067(4) 0.000(3) -0.005(3) -0.001(3)
C45 0.025(3) 0.039(3) 0.055(3) -0.010(3) 0.009(2) -0.002(2)
C46 0.041(4) 0.065(5) 0.115(7) -0.035(5) -0.006(4) 0.003(4)
N1 0.036(2) 0.026(2) 0.030(2) -0.0017(17) 0.0114(18) -0.0066(18)
N2 0.031(2) 0.026(2) 0.027(2) -0.0020(17) 0.0049(17) -0.0001(17)
N5 0.041(3) 0.018(2) 0.051(3) -0.0078(19) 0.025(2) -0.0068(18)
N6 0.104(5) 0.055(4) 0.042(3) -0.001(3) 0.026(3) 0.005(4)
N7 0.036(2) 0.028(2) 0.033(2) 0.0003(18) 0.0137(19) 0.0042(18)
N8 0.054(3) 0.033(2) 0.033(2) -0.002(2) 0.016(2) 0.003(2)
N9 0.035(2) 0.024(2) 0.047(3) -0.0017(19) 0.015(2) -0.0017(19)
N10 0.047(3) 0.035(3) 0.042(3) -0.002(2) 0.017(2) 0.005(2)
N11 0.049(3) 0.033(2) 0.035(2) 0.006(2) 0.010(2) 0.002(2)
N12 0.051(3) 0.054(3) 0.045(3) 0.006(3) 0.015(2) -0.002(3)
O1 0.0256(17) 0.0221(16) 0.0266(16) -0.0031(13) 0.0100(13) -0.0018(13)
O2 0.0260(17) 0.0228(17) 0.0264(17) 0.0001(13) 0.0104(13) 0.0007(13)
O3 0.0263(17) 0.0191(16) 0.0306(17) 0.0000(13) 0.0098(14) 0.0021(13)
O4 0.0287(18) 0.0239(17) 0.0301(17) 0.0008(14) 0.0130(14) 0.0024(14)
O6 0.0294(19) 0.032(2) 0.043(2) 0.0003(16) 0.0096(16) -0.0023(15)
O7 0.033(2) 0.035(2) 0.044(2) -0.0018(17) 0.0002(17) 0.0056(16)
O8 0.0262(18) 0.037(2) 0.042(2) -0.0074(17) 0.0051(15) 0.0004(15)
O9 0.032(2) 0.034(2) 0.050(2) -0.0099(17) 0.0098(17) -0.0043(16)
Co1 0.0262(3) 0.0223(3) 0.0333(4) -0.0028(3) 0.0123(3) -0.0021(3)
Co2 0.0254(3) 0.0245(3) 0.0301(4) -0.0021(3) 0.0101(3) 0.0007(3)
Co3 0.0271(4) 0.0228(3) 0.0376(4) -0.0037(3) 0.0129(3) -0.0023(3)
Co4 0.0318(4) 0.0270(4) 0.0333(4) 0.0013(3) 0.0100(3) 0.0022(3)
N3 0.030(3) 0.026(2) 0.014(8) 0.002(4) 0.013(6) -0.0044(19)
N4 0.038(7) 0.022(10) 0.018(12) -0.004(9) 0.002(9) 0.001(7)
C8 0.026(5) 0.030(3) 0.049(4) -0.006(3) 0.015(4) -0.003(3)
C9 0.022(7) 0.033(7) 0.052(8) 0.009(6) 0.011(6) -0.003(6)
C10 0.031(7) 0.034(8) 0.047(8) 0.007(6) 0.014(5) 0.004(6)
C11 0.048(7) 0.043(7) 0.050(8) 0.006(6) 0.010(5) 0.006(5)
C12 0.026(7) 0.040(12) 0.083(17) 0.026(9) -0.001(7) -0.009(7)
C13 0.024(5) 0.028(6) 0.034(7) 0.007(4) 0.010(5) -0.003(5)
C14 0.023(6) 0.028(3) 0.022(10) 0.007(4) 0.004(6) -0.001(3)
C14A 0.023(6) 0.028(3) 0.022(10) 0.007(4) 0.004(6) -0.001(3)
C10A 0.029(11) 0.045(12) 0.057(16) 0.031(13) 0.004(9) 0.013(9)
C11A 0.045(10) 0.027(11) 0.092(16) 0.015(9) 0.032(10) -0.001(7)
C12A 0.024(13) 0.048(16) 0.11(2) 0.007(13) -0.008(11) -0.018(10)
C13A 0.026(5) 0.030(3) 0.049(4) -0.006(3) 0.015(4) -0.003(3)
N3A 0.030(3) 0.026(2) 0.014(8) 0.002(4) 0.013(6) -0.0044(19)
N4A 0.038(7) 0.022(10) 0.018(12) -0.004(9) 0.002(9) 0.001(7)
C8A 0.063(17) 0.059(16) 0.053(14) -0.001(9) 0.002(9) -0.003(9)
C9A 0.14(3) 0.045(19) 0.038(17) 0.015(14) 0.043(18) 0.044(19)
N80 0.095(11) 0.208(19) 0.052(7) -0.022(9) 0.001(7) -0.048(12)
C80 0.068(9) 0.105(13) 0.042(7) 0.013(7) -0.005(6) -0.037(9)
C81 0.60(10) 0.12(3) 0.074(18) 0.014(18) 0.02(3) 0.09(4)
N80A 0.14(3) 0.20(4) 0.056(14) -0.052(18) 0.042(15) -0.05(2)
C80A 0.057(14) 0.11(2) 0.041(12) -0.006(15) 0.010(10) -0.020(15)
C81A 0.14(4) 0.06(2) 0.16(5) -0.06(3) -0.10(3) 0.03(2)

loop_
_atom_type_symbol
_atom_type_description
_atom_type_scat_dispersion_real
_atom_type_scat_dispersion_imag
_atom_type_scat_source
C C 0.0033 0.0016 'International Tables Vol C Tables 4.2.6.8 and 6.1.1.4'
H H 0.0000 0.0000 'International Tables Vol C Tables 4.2.6.8 and 6.1.1.4'
N N 0.0061 0.0033 'International Tables Vol C Tables 4.2.6.8 and 6.1.1.4'
O O 0.0106 0.0060 'International Tables Vol C Tables 4.2.6.8 and 6.1.1.4'
Co Co 0.3494 0.9721 'International Tables Vol C Tables 4.2.6.8 and 6.1.1.4'

loop_
_geom_angle_atom_site_label_1
_geom_angle_atom_site_label_2
_geom_angle_atom_site_label_3
_geom_angle
N1 C1 C2 114.3(5)
N1 C1 H1 122.9
C2 C1 H1 122.9
C1 C2 C3 101.7(5)
C1 C2 H2 129.2
C3 C2 H2 129.2
C4 C3 C7 119.8(8)
C4 C3 C2 136.0(7)
C7 C3 C2 104.2(6)
C5 C4 C3 115.3(9)
C5 C4 H4 122.4
C3 C4 H4 122.4
C4 C5 C6 127.7(8)
C4 C5 H5 116.2
C6 C5 H5 116.2
C5 C6 N2 120.4(6)
C5 C6 H6 119.8
N2 C6 H6 119.8
N2 C7 N1 126.5(5)
N2 C7 C3 123.4(6)
N1 C7 C3 110.1(5)
C16 C15 N6 106.5(9)
C16 C15 H15 126.8
N6 C15 H15 126.8
C15 C16 C17 108.4(7)
C15 C16 H16 125.8
C17 C16 H16 125.8
C18 C17 C21 116.9(8)
C18 C17 C16 137.2(7)
C21 C17 C16 105.8(7)
C19 C18 C17 119.3(7)
C19 C18 H18 120.4
C17 C18 H18 120.4
C18 C19 C20 120.9(7)
C18 C19 H19 119.6
C20 C19 H19 119.6
N5 C20 C19 121.5(7)
N5 C20 H20 119.2
C19 C20 H20 119.2
N5 C21 N6 125.6(5)
N5 C21 C17 125.9(7)
N6 C21 C17 108.4(6)
C23 C22 N8 109.3(6)
C23 C22 H22 125.4
N8 C22 H22 125.4
C22 C23 C24 107.8(6)
C22 C23 H23 126.1
C24 C23 H23 126.1
C25 C24 C23 138.1(6)
C25 C24 C28 116.3(6)
C23 C24 C28 105.6(6)
C26 C25 C24 119.0(6)
C26 C25 H25 120.5
C24 C25 H25 120.5
C25 C26 C27 120.5(6)
C25 C26 H26 119.7
C27 C26 H26 119.7
N7 C27 C26 123.4(6)
N7 C27 H27 118.3
C26 C27 H27 118.3
N7 C28 N8 125.8(5)
N7 C28 C24 125.5(5)
N8 C28 C24 108.7(5)
C30 C29 N10 109.2(6)
C30 C29 H29 125.4
N10 C29 H29 125.4
C29 C30 C31 107.0(5)
C29 C30 H30 126.5
C31 C30 H30 126.5
C32 C31 C30 137.0(6)
C32 C31 C35 116.7(5)
C30 C31 C35 106.3(5)
C33 C32 C31 118.8(6)
C33 C32 H32 120.6
C31 C32 H32 120.6
C32 C33 C34 120.1(6)
C32 C33 H33 120.0
C34 C33 H33 120.0
N9 C34 C33 123.9(6)
N9 C34 H34 118.0
C33 C34 H34 118.0
N9 C35 N10 126.0(5)
N9 C35 C31 125.8(6)
N10 C35 C31 108.1(5)
C37 C36 N12 110.6(7)
C37 C36 H36 124.7
N12 C36 H36 124.7
C36 C37 C38 107.5(6)
C36 C37 H37 126.2
C38 C37 H37 126.2
C39 C38 C37 138.2(7)
C39 C38 C42 116.2(6)
C37 C38 C42 105.6(6)
C40 C39 C38 119.0(7)
C40 C39 H39 120.5
C38 C39 H39 120.5
C39 C40 C41 121.2(7)
C39 C40 H40 119.4
C41 C40 H40 119.4
N11 C41 C40 122.6(6)
N11 C41 H41 118.7
C40 C41 H41 118.7
N11 C42 N12 125.6(5)
N11 C42 C38 125.7(6)
N12 C42 C38 108.7(6)
O6 C43 O7 128.4(5)
O6 C43 C44 115.8(5)
O7 C43 C44 115.7(6)
C43 C44 H44A 109.5
C43 C44 H44B 109.5
H44A C44 H44B 109.5
C43 C44 H44C 109.5
H44A C44 H44C 109.5
H44B C44 H44C 109.5
O9 C45 O8 127.6(5)
O9 C45 C46 115.9(5)
O8 C45 C46 116.4(5)
C45 C46 H46A 109.5
C45 C46 H46B 109.5
H46A C46 H46B 109.5
C45 C46 H46C 109.5
H46A C46 H46C 109.5
H46B C46 H46C 109.5
N90 C90 C91 170(2)
C90 C91 H91A 109.5
C90 C91 H91B 109.5
H91A C91 H91B 109.5
C90 C91 H91C 109.5
H91A C91 H91C 109.5
H91B C91 H91C 109.5
C1 N1 C7 109.7(4)
C1 N1 Co1 128.5(4)
C7 N1 Co1 121.7(3)
C7 N2 C6 113.4(4)
C7 N2 Co2 120.8(3)
C6 N2 Co2 125.2(4)
C21 N5 C20 115.5(5)
C21 N5 Co1 121.9(4)
C20 N5 Co1 122.6(5)
C21 N6 C15 110.9(7)
C21 N6 H6A 124.6
C15 N6 H6A 124.6
C28 N7 C27 115.1(5)
C28 N7 Co2 122.8(4)
C27 N7 Co2 122.0(4)
C28 N8 C22 108.6(5)
C28 N8 H8N 124(4)
C22 N8 H8N 127(4)
C35 N9 C34 114.6(5)
C35 N9 Co3 123.3(4)
C34 N9 Co3 121.9(4)
C35 N10 C29 109.3(5)
C35 N10 H10N 120(5)
C29 N10 H10N 130(5)
C42 N11 C41 115.2(5)
C42 N11 Co4 122.3(4)
C41 N11 Co4 122.5(4)
C42 N12 C36 107.6(6)
C42 N12 H12N 126(5)
C36 N12 H12N 125(5)
Co2 O1 Co1 94.36(15)
Co2 O1 Co3 92.88(14)
Co1 O1 Co3 97.50(15)
Co1 O2 Co2 94.27(15)
Co1 O2 Co4 92.49(14)
Co2 O2 Co4 97.77(15)
Co4 O3 Co3 94.48(14)
Co4 O3 Co1 92.53(14)
Co3 O3 Co1 97.69(15)
Co3 O4 Co2 93.41(15)
Co3 O4 Co4 94.45(14)
Co2 O4 Co4 97.67(16)
C43 O6 Co1 122.3(3)
C43 O7 Co4 122.0(4)
C45 O8 Co2 122.4(3)
C45 O9 Co3 122.9(4)
O2 Co1 O1 85.08(14)
O2 Co1 O3 86.65(14)
O1 Co1 O3 82.36(14)
O2 Co1 O6 89.92(15)
O1 Co1 O6 171.65(15)
O3 Co1 O6 90.68(15)
O2 Co1 N1 87.16(16)
O1 Co1 N1 91.65(17)
O3 Co1 N1 171.73(16)
O6 Co1 N1 94.79(17)
O2 Co1 N5 178.50(18)
O1 Co1 N5 93.42(17)
O3 Co1 N5 93.14(16)
O6 Co1 N5 91.56(18)
N1 Co1 N5 92.91(18)
O2 Co1 Co4 44.03(10)
O1 Co1 Co4 87.76(10)
O3 Co1 Co4 43.38(10)
O6 Co1 Co4 84.00(11)
N1 Co1 Co4 131.08(12)
N5 Co1 Co4 135.98(13)
O2 Co1 Co2 42.97(10)
O1 Co1 Co2 42.44(9)
O3 Co1 Co2 86.69(10)
O6 Co1 Co2 132.90(11)
N1 Co1 Co2 85.04(13)
N5 Co1 Co2 135.54(15)
Co4 Co1 Co2 62.60(2)
O2 Co1 Co3 84.52(10)
O1 Co1 Co3 41.33(10)
O3 Co1 Co3 41.03(10)
O6 Co1 Co3 131.55(11)
N1 Co1 Co3 132.72(13)
N5 Co1 Co3 94.34(12)
Co4 Co1 Co3 59.34(2)
Co2 Co1 Co3 58.19(2)
O1 Co2 O4 86.35(14)
O1 Co2 O2 85.62(14)
O4 Co2 O2 82.61(15)
O1 Co2 O8 88.49(15)
O4 Co2 O8 90.97(16)
O2 Co2 O8 171.54(15)
O1 Co2 N2 88.58(16)
O4 Co2 N2 171.81(16)
O2 Co2 N2 90.60(16)
O8 Co2 N2 95.32(17)
O1 Co2 N7 179.01(17)
O4 Co2 N7 93.96(16)
O2 Co2 N7 95.36(17)
O8 Co2 N7 90.57(17)
N2 Co2 N7 91.21(17)
O1 Co2 Co3 44.04(10)
O4 Co2 Co3 42.99(10)
O2 Co2 Co3 87.95(10)
O8 Co2 Co3 83.59(11)
N2 Co2 Co3 132.57(12)
N7 Co2 Co3 136.12(13)
O1 Co2 Co1 43.20(10)
O4 Co2 Co1 86.67(10)
O2 Co2 Co1 42.75(10)
O8 Co2 Co1 131.68(11)
N2 Co2 Co1 85.24(12)
N7 Co2 Co1 137.75(14)
Co3 Co2 Co1 62.62(2)
O1 Co2 Co4 84.66(11)
O4 Co2 Co4 41.35(11)
O2 Co2 Co4 41.26(10)
O8 Co2 Co4 132.09(12)
N2 Co2 Co4 131.70(13)
N7 Co2 Co4 96.20(13)
Co3 Co2 Co4 59.33(3)
Co1 Co2 Co4 58.14(2)
O4 Co3 N3 90.9(5)
O4 Co3 O3 85.44(15)
N3 Co3 O3 92.7(7)
O4 Co3 O1 86.01(14)
N3 Co3 O1 174.5(6)
O3 Co3 O1 82.45(14)
O4 Co3 O9 88.48(16)
N3 Co3 O9 94.0(7)
O3 Co3 O9 171.03(15)
O1 Co3 O9 90.56(16)
O4 Co3 N9 178.50(18)
N3 Co3 N9 89.4(5)
O3 Co3 N9 96.00(17)
O1 Co3 N9 93.77(16)
O9 Co3 N9 90.04(18)
O4 Co3 N3A 82.4(7)
O3 Co3 N3A 88.2(10)
O1 Co3 N3A 165.6(8)
O9 Co3 N3A 97.6(10)
N9 Co3 N3A 98.0(7)
O4 Co3 Co2 43.60(10)
N3 Co3 Co2 134.4(5)
O3 Co3 Co2 87.72(10)
O1 Co3 Co2 43.09(9)
O9 Co3 Co2 83.33(11)
N9 Co3 Co2 135.95(13)
N3A Co3 Co2 126.0(7)
O4 Co3 Co4 43.27(11)
N3 Co3 Co4 88.0(6)
O3 Co3 Co4 42.55(10)
O1 Co3 Co4 86.56(10)
O9 Co3 Co4 131.75(12)
N9 Co3 Co4 138.21(14)
N3A Co3 Co4 79.2(8)
Co2 Co3 Co4 62.50(3)
O4 Co3 Co1 84.33(11)
N3 Co3 Co1 133.9(6)
O3 Co3 Co1 41.28(10)
O1 Co3 Co1 41.17(10)
O9 Co3 Co1 131.49(12)
N9 Co3 Co1 96.48(13)
N3A Co3 Co1 128.6(9)
Co2 Co3 Co1 59.19(2)
Co4 Co3 Co1 58.06(2)
O3 Co4 O2 86.81(14)
O3 Co4 N4A 92.8(16)
O2 Co4 N4A 178(2)
O3 Co4 O4 84.88(14)
O2 Co4 O4 81.95(14)
N4A Co4 O4 96(2)
O3 Co4 O7 89.14(16)
O2 Co4 O7 90.21(16)
N4A Co4 O7 92(2)
O4 Co4 O7 170.37(16)
O3 Co4 N4 85.2(9)
O2 Co4 N4 168.7(8)
O4 Co4 N4 89.4(12)
O7 Co4 N4 97.6(12)
O3 Co4 N11 178.41(19)
O2 Co4 N11 93.77(17)
N4A Co4 N11 86.5(16)
O4 Co4 N11 93.73(18)
O7 Co4 N11 92.34(19)
N4 Co4 N11 94.0(10)
O3 Co4 Co1 44.09(10)
O2 Co4 Co1 43.49(10)
N4A Co4 Co1 136.5(17)
O4 Co4 Co1 87.34(10)
O7 Co4 Co1 83.12(12)
N4 Co4 Co1 129.3(9)
N11 Co4 Co1 136.71(14)
O3 Co4 Co3 42.97(10)
O2 Co4 Co3 86.75(10)
N4A Co4 Co3 91.5(13)
O4 Co4 Co3 42.28(10)
O7 Co4 Co3 132.10(12)
N4 Co4 Co3 82.0(7)
N11 Co4 Co3 135.56(15)
Co1 Co4 Co3 62.60(3)
O3 Co4 Co2 84.51(10)
O2 Co4 Co2 40.97(10)
N4A Co4 Co2 137(2)
O4 Co4 Co2 40.98(10)
O7 Co4 Co2 130.94(12)
N4 Co4 Co2 130.0(11)
N11 Co4 Co2 94.96(14)
Co1 Co4 Co2 59.26(2)
Co3 Co4 Co2 58.17(2)
C8 N3 C14 104.6(10)
C8 N3 Co3 135.8(12)
C14 N3 Co3 119.6(11)
C14 N4 C13 121(4)
C14 N4 Co4 123(2)
C13 N4 Co4 117(2)
N3 C8 C9 116.1(12)
N3 C8 H8 122.0
C9 C8 H8 122.0
C8 C9 C10 103.7(13)
C8 C9 H9 128.2
C10 C9 H9 128.2
C11 C10 C9 138.1(13)
C11 C10 C14 117.6(14)
C9 C10 C14 104.1(12)
C12 C11 C10 117.6(16)
C12 C11 H11 121.2
C10 C11 H11 121.2
C11 C12 C13 130(2)
C11 C12 H12 115.0
C13 C12 H12 115.0
C12 C13 N4 113(3)
C12 C13 H13 123.5
N4 C13 H13 123.5
N4 C14 N3 127(2)
N4 C14 C10 121(2)
N3 C14 C10 111.6(11)
N4A C14A C10A 117(3)
N4A C14A N3A 123(3)
C10A C14A N3A 120.0
C11A C10A C14A 120.0
C11A C10A C9A 136(2)
C14A C10A C9A 104(2)
C10A C11A C12A 120.0
C10A C11A H11A 120.0
C12A C11A H11A 120.0
C11A C12A C13A 120.0
C11A C12A H12A 120.0
C13A C12A H12A 120.0
N3A C13A C12A 120.0
N3A C13A H13A 120.0
C12A C13A H13A 120.0
C13A N3A C14A 120.0
C13A N3A Co3 115.1(15)
C14A N3A Co3 124.5(16)
C8A N4A C14A 95(6)
C8A N4A Co4 145(4)
C14A N4A Co4 120(4)
N4A C8A C9A 134(5)
N4A C8A H8A 113.2
C9A C8A H8A 113.2
C8A C9A C10A 91(3)
C8A C9A H9A 134.6
C10A C9A H9A 134.6
N80 C80 C81 169(3)
C80 C81 H81A 109.5
C80 C81 H81B 109.5
H81A C81 H81B 109.5
C80 C81 H81C 109.5
H81A C81 H81C 109.5
H81B C81 H81C 109.5
C81A C80A N80A 174(5)
C80A C81A H81D 109.5
C80A C81A H81E 109.5
H81D C81A H81E 109.5
C80A C81A H81F 109.5
H81D C81A H81F 109.5
H81E C81A H81F 109.5

loop_
_geom_bond_atom_site_label_1
_geom_bond_atom_site_label_2
_geom_bond_distance
C1 N1 1.352(6)
C1 C2 1.404(9)
C1 H1 0.9500
C2 C3 1.588(11)
C2 H2 0.9500
C3 C4 1.302(12)
C3 C7 1.440(8)
C4 C5 1.293(12)
C4 H4 0.9500
C5 C6 1.349(9)
C5 H5 0.9500
C6 N2 1.355(7)
C6 H6 0.9500
C7 N2 1.344(7)
C7 N1 1.371(7)
C15 C16 1.391(13)
C15 N6 1.408(10)
C15 H15 0.9500
C16 C17 1.449(13)
C16 H16 0.9500
C17 C18 1.359(12)
C17 C21 1.417(8)
C18 C19 1.352(12)
C18 H18 0.9500
C19 C20 1.424(9)
C19 H19 0.9500
C20 N5 1.340(8)
C20 H20 0.9500
C21 N5 1.339(8)
C21 N6 1.355(9)
C22 C23 1.369(9)
C22 N8 1.390(8)
C22 H22 0.9500
C23 C24 1.421(10)
C23 H23 0.9500
C24 C25 1.383(9)
C24 C28 1.434(8)
C25 C26 1.357(10)
C25 H25 0.9500
C26 C27 1.384(8)
C26 H26 0.9500
C27 N7 1.355(7)
C27 H27 0.9500
C28 N7 1.322(7)
C28 N8 1.349(8)
C29 C30 1.368(9)
C29 N10 1.382(7)
C29 H29 0.9500
C30 C31 1.406(9)
C30 H30 0.9500
C31 C32 1.379(9)
C31 C35 1.433(8)
C32 C33 1.366(10)
C32 H32 0.9500
C33 C34 1.393(9)
C33 H33 0.9500
C34 N9 1.352(8)
C34 H34 0.9500
C35 N9 1.326(7)
C35 N10 1.327(8)
C36 C37 1.340(11)
C36 N12 1.391(8)
C36 H36 0.9500
C37 C38 1.425(11)
C37 H37 0.9500
C38 C39 1.377(11)
C38 C42 1.426(8)
C39 C40 1.372(11)
C39 H39 0.9500
C40 C41 1.386(9)
C40 H40 0.9500
C41 N11 1.351(8)
C41 H41 0.9500
C42 N11 1.349(8)
C42 N12 1.354(9)
C43 O6 1.255(7)
C43 O7 1.280(7)
C43 C44 1.523(8)
C44 H44A 0.9800
C44 H44B 0.9800
C44 H44C 0.9800
C45 O9 1.270(7)
C45 O8 1.271(7)
C45 C46 1.513(9)
C46 H46A 0.9800
C46 H46B 0.9800
C46 H46C 0.9800
C90 N90 1.31(2)
C90 C91 1.43(2)
C91 H91A 0.9800
C91 H91B 0.9800
C91 H91C 0.9800
N1 Co1 1.941(4)
N2 Co2 1.962(4)
N5 Co1 1.983(4)
N6 H6A 0.8800
N7 Co2 1.977(4)
N8 H8N 1.00(7)
N9 Co3 1.991(5)
N10 H10N 0.92(8)
N11 Co4 1.980(5)
N12 H12N 1.05(9)
O1 Co2 1.860(3)
O1 Co1 1.887(3)
O1 Co3 1.893(3)
O2 Co1 1.871(3)
O2 Co2 1.879(3)
O2 Co4 1.890(3)
O3 Co4 1.868(3)
O3 Co3 1.882(3)
O3 Co1 1.892(3)
O4 Co3 1.858(3)
O4 Co2 1.879(3)
O4 Co4 1.893(4)
O6 Co1 1.928(4)
O7 Co4 1.944(4)
O8 Co2 1.949(4)
O9 Co3 1.945(4)
Co1 Co4 2.7165(10)
Co1 Co2 2.7488(9)
Co1 Co3 2.8418(9)
Co2 Co3 2.7198(9)
Co2 Co4 2.8393(10)
Co3 N3 1.876(12)
Co3 N3A 2.077(14)
Co3 Co4 2.7534(10)
Co4 N4A 1.89(8)
Co4 N4 1.96(5)
N3 C8 1.330(12)
N3 C14 1.360(11)
N4 C14 1.34(3)
N4 C13 1.43(4)
C8 C9 1.387(16)
C8 H8 0.9500
C9 C10 1.45(3)
C9 H9 0.9500
C10 C11 1.374(17)
C10 C14 1.448(15)
C11 C12 1.31(3)
C11 H11 0.9500
C12 C13 1.36(4)
C12 H12 0.9500
C13 H13 0.9500
C14A N4A 1.37(5)
C14A C10A 1.3900
C14A N3A 1.3900
C10A C11A 1.3900
C10A C9A 1.59(4)
C11A C12A 1.3900
C11A H11A 0.9500
C12A C13A 1.3900
C12A H12A 0.9500
C13A N3A 1.3900
C13A H13A 0.9500
N4A C8A 1.26(8)
C8A C9A 1.35(6)
C8A H8A 0.9500
C9A H9A 0.9500
N80 C80 1.14(2)
C80 C81 1.43(5)
C81 H81A 0.9800
C81 H81B 0.9800
C81 H81C 0.9800
N80A C80A 1.21(4)
C80A C81A 1.03(7)
C81A H81D 0.9800
C81A H81E 0.9800
C81A H81F 0.9800
